data_7215354
loop_
_publ_author_name
'Gu\'nka, Piotr A.'
'Dranka, Maciej'
'Zachara, Janusz'

_publ_section_title
;
 Supramolecular structure of ammonium polyoxoarsenates(iii)
;
_journal_issue 20
_journal_name_full CrystEngComm
_journal_page_first 6163
_journal_paper_doi 10.1039/c1ce05158j
_journal_volume 13
_journal_year 2011
_chemical_formula_moiety 'As O2, H4 N'
_chemical_formula_sum 'As H4 N O2'
_chemical_formula_weight 124.96
_chemical_name_systematic
;
ammonium metaarsenate(III)
;
_space_group_IT_number 14
_symmetry_cell_setting monoclinic
_symmetry_Int_Tables_number 14
_symmetry_space_group_name_Hall '-P 2ybc'
_symmetry_space_group_name_H-M 'P 1 21/c 1'
_atom_sites_solution_hydrogens difmap
_atom_sites_solution_primary direct
_atom_sites_solution_secondary difmap
_audit_creation_method SHELXL-97
_cell_angle_alpha 90.00
_cell_angle_beta 90.124(19)
_cell_angle_gamma 90.00
_cell_formula_units_Z 4
_cell_length_a 5.3555(13)
_cell_length_b 4.7543(8)
_cell_length_c 12.313(3)
_cell_measurement_reflns_used 25
_cell_measurement_temperature 293(2)
_cell_measurement_theta_max 14.44
_cell_measurement_theta_min 3.30
_cell_volume 313.51(12)
_computing_cell_refinement 'Siemens P3 software'
_computing_data_collection 'Siemens P3 software'
_computing_data_reduction 'XDISK, Siemens P3 software'
_computing_molecular_graphics
;
Diamond v3.2 (Brandenburg, 2010)'
Ortep-3 for Windows, L.J.Farrugia (1997) J.Appl.Cryst. 30, 565.
;
_computing_publication_material
;
SHELXL-97 (Sheldrick, 1997)
PLATON, A.L.Spek (2010), Utrecht Univ., Utrecht, The Netherlands
;
_computing_structure_refinement 'SHELXL-97 (Sheldrick, 1997)'
_computing_structure_solution 'SHELXS-97 (Sheldrick, 1990)'
_diffrn_ambient_temperature 293(2)
_diffrn_detector 'scintillation counter'
_diffrn_measured_fraction_theta_full 1.000
_diffrn_measured_fraction_theta_max 1.000
_diffrn_measurement_device 'four-circle diffractometer'
_diffrn_measurement_device_type 'Siemens P3'
_diffrn_measurement_method 'profile data from \q/2\q scans'
_diffrn_radiation_monochromator graphite
_diffrn_radiation_source 'fine-focus sealed tube'
_diffrn_radiation_type MoK\a
_diffrn_radiation_wavelength 0.71073
_diffrn_reflns_av_R_equivalents 0.0308
_diffrn_reflns_av_sigmaI/netI 0.0311
_diffrn_reflns_limit_h_max 6
_diffrn_reflns_limit_h_min -6
_diffrn_reflns_limit_k_max 6
_diffrn_reflns_limit_k_min -6
_diffrn_reflns_limit_l_max 16
_diffrn_reflns_limit_l_min -16
_diffrn_reflns_number 1805
_diffrn_reflns_theta_full 27.56
_diffrn_reflns_theta_max 27.56
_diffrn_reflns_theta_min 3.31
_diffrn_standards_decay_% 0
_diffrn_standards_interval_count 70
_diffrn_standards_number 2
_exptl_absorpt_coefficient_mu 10.599
_exptl_absorpt_correction_T_max 1.000
_exptl_absorpt_correction_T_min 0.520
_exptl_absorpt_correction_type psi-scan
_exptl_absorpt_process_details
;
XEMP, Siemens P3 Software (1990)
Ellipsoid correction with mean mu*r = 0.0940
based on 12 psi-scanned reflections.
;
_exptl_crystal_colour colourless
_exptl_crystal_density_diffrn 2.647
_exptl_crystal_density_method 'not measured'
_exptl_crystal_description platelet
_exptl_crystal_F_000 240
_exptl_crystal_size_max 0.24
_exptl_crystal_size_mid 0.20
_exptl_crystal_size_min 0.10
_refine_diff_density_max 1.442
_refine_diff_density_min -1.583
_refine_diff_density_rms 0.174
_refine_ls_extinction_coef 0.011(2)
_refine_ls_extinction_expression Fc^*^=kFc[1+0.001xFc^2^\l^3^/sin(2\q)]^-1/4^
_refine_ls_extinction_method SHELXL
_refine_ls_goodness_of_fit_ref 1.461
_refine_ls_hydrogen_treatment constr
_refine_ls_matrix_type full
_refine_ls_number_parameters 42
_refine_ls_number_reflns 730
_refine_ls_number_restraints 0
_refine_ls_restrained_S_all 1.461
_refine_ls_R_factor_all 0.0437
_refine_ls_R_factor_gt 0.0410
_refine_ls_shift/su_max 0.000
_refine_ls_shift/su_mean 0.000
_refine_ls_structure_factor_coef Fsqd
_refine_ls_weighting_details 'calc w=1/[\s^2^(Fo^2^)+(0.0157P)^2^+2.9954P] where P=(Fo^2^+2Fc^2^)/3'
_refine_ls_weighting_scheme calc
_refine_ls_wR_factor_gt 0.1028
_refine_ls_wR_factor_ref 0.1039
_reflns_number_gt 692
_reflns_number_total 730
_reflns_threshold_expression I>2\s(I)
_cod_data_source_file c1ce05158j.txt
_cod_data_source_block asmn
_cod_original_cell_volume 313.52(12)
_cod_original_sg_symbol_Hall -P_2ybc
_cod_database_code 7215354

loop_
_symmetry_equiv_pos_as_xyz
'x, y, z'
'-x, y+1/2, -z+1/2'
'-x, -y, -z'
'x, -y-1/2, z+1/2'

loop_
_atom_site_label
_atom_site_type_symbol
_atom_site_fract_x
_atom_site_fract_y
_atom_site_fract_z
_atom_site_U_iso_or_equiv
_atom_site_adp_type
_atom_site_occupancy
_atom_site_symmetry_multiplicity
_atom_site_calc_flag
_atom_site_refinement_flags
As1 As 0.70643(16) 0.76793(13) 0.25646(9) 0.0174(3) Uani 1 1 d .
N1 N 0.7566(13) 0.2490(17) 0.5085(7) 0.0221(14) Uani 1 1 d G
H1 H 0.7535 0.3966 0.4640 0.029 Uiso 1 1 d G
H2 H 0.7573 0.0913 0.4695 0.029 Uiso 1 1 d G
H3 H 0.6220 0.2519 0.5507 0.029 Uiso 1 1 d G
H4 H 0.8934 0.2560 0.5495 0.029 Uiso 1 1 d G
O1 O 0.7584(12) 0.7450(11) 0.3932(5) 0.0221(13) Uani 1 1 d .
O2 O 0.3913(11) 0.6302(10) 0.2525(6) 0.0292(13) Uani 1 1 d .

loop_
_atom_site_aniso_label
_atom_site_aniso_U_11
_atom_site_aniso_U_22
_atom_site_aniso_U_33
_atom_site_aniso_U_23
_atom_site_aniso_U_13
_atom_site_aniso_U_12
As1 0.0246(5) 0.0134(4) 0.0141(4) -0.0002(3) -0.0018(3) 0.0008(3)
N1 0.029(3) 0.018(3) 0.019(3) -0.001(2) -0.001(4) -0.001(4)
O1 0.033(4) 0.018(3) 0.015(2) 0.0022(19) -0.007(2) 0.001(2)
O2 0.035(3) 0.016(2) 0.037(3) -0.009(3) -0.019(4) 0.000(2)

loop_
_atom_type_symbol
_atom_type_description
_atom_type_scat_dispersion_real
_atom_type_scat_dispersion_imag
_atom_type_scat_source
N N 0.0061 0.0033 'International Tables Vol C Tables 4.2.6.8 and 6.1.1.4'
H H 0.0000 0.0000 'International Tables Vol C Tables 4.2.6.8 and 6.1.1.4'
O O 0.0106 0.0060 'International Tables Vol C Tables 4.2.6.8 and 6.1.1.4'
As As 0.0499 2.0058 'International Tables Vol C Tables 4.2.6.8 and 6.1.1.4'

loop_
_geom_angle_atom_site_label_1
_geom_angle_atom_site_label_2
_geom_angle_atom_site_label_3
_geom_angle
_geom_angle_site_symmetry_1
_geom_angle_site_symmetry_3
O1 As1 O2 99.6(3) . 2_655
O1 As1 O2 98.8(3) . .
O2 As1 O2 94.21(16) 2_655 .
H1 N1 H2 109.5 . .
H1 N1 H3 109.5 . .
H2 N1 H3 109.5 . .
H1 N1 H4 109.5 . .
H2 N1 H4 109.5 . .
H3 N1 H4 109.5 . .
As1 O2 As1 128.1(3) 2_645 .

loop_
_geom_bond_atom_site_label_1
_geom_bond_atom_site_label_2
_geom_bond_distance
_geom_bond_site_symmetry_2
As1 O1 1.710(6) .
As1 O2 1.803(5) 2_655
As1 O2 1.811(6) .
N1 H1 0.8900 .
N1 H2 0.8900 .
N1 H3 0.8900 .
N1 H4 0.8900 .

loop_
_geom_hbond_atom_site_label_D
_geom_hbond_atom_site_label_H
_geom_hbond_atom_site_label_A
_geom_hbond_distance_DH
_geom_hbond_distance_HA
_geom_hbond_distance_DA
_geom_hbond_angle_DHA
_geom_hbond_site_symmetry_A
_geom_hbond_publ_flag
N1 H1 O1 0.8900 1.8700 2.753(10) 170.00 . yes
N1 H2 O1 0.8900 1.9000 2.785(10) 177.00 1_545 yes
N1 H3 O1 0.8900 2.1500 3.015(10) 163.00 3_666 yes
N1 H3 O2 0.8900 2.4900 3.103(11) 127.00 3_666 yes
N1 H4 O1 0.8900 1.9900 2.863(10) 166.00 3_766 yes
